data_9011495
loop_
_publ_author_name
'Glinnemann, J.'
'King, H. E.'
'Schulz, H.'
'Hahn, T.'
'La Placa, S. J.'
'Dacol, F.'

_publ_section_title
;Crystal structures of the low-temperature quartz-type phases of SiO2 and GeO2
 at elevated pressure P = 7.2GPa = 72 kbar
;
_journal_name_full 'Zeitschrift fur Kristallographie'
_journal_page_first 177
_journal_page_last 212
_journal_volume 198
_journal_year 1992
_chemical_formula_sum 'O2 Si'
_chemical_name_mineral Quartz
_symmetry_space_group_name_H-M 'P 31 2 1'
_cell_angle_alpha 90
_cell_angle_beta 90
_cell_angle_gamma 120
_cell_length_a 4.6764
_cell_length_b 4.6764
_cell_length_c 5.2475
_cell_volume 99.382
_database_code_amcsd 0011009
_diffrn_ambient_pressure 7.2e+06
_exptl_crystal_density_diffrn 3.012
_cod_original_formula_sum 'Si O2'
_cod_database_code 9011495

loop_
_space_group_symop_operation_xyz
x,y,z
y,x,1/3-z
-y,x-y,1/3+z
-x,-x+y,2/3-z
-x+y,-x,2/3+z
x-y,-y,-z

loop_
_atom_site_aniso_label
_atom_site_aniso_U_11
_atom_site_aniso_U_22
_atom_site_aniso_U_33
_atom_site_aniso_U_12
_atom_site_aniso_U_13
_atom_site_aniso_U_23
Si 0.00530 0.00410 0.00510 0.00205 0.00030 0.00060
O 0.01190 0.00820 0.00830 0.00700 0.00260 0.00300

loop_
_atom_site_label
_atom_site_fract_x
_atom_site_fract_y
_atom_site_fract_z
Si 0.45030 0.00000 0.00000
O 0.40120 0.29710 -0.09610

loop_
_cod_related_entry_id
_cod_related_entry_database
_cod_related_entry_code
1 AMCSD 0011009
